data_7004069
loop_
_publ_author_name
'Dymon, John'
'Wibby, Ryan'
'Kleingardner, Jesse'
'Tanski, Joseph M.'
'Guzei, Ilia A.'
'Holbrey, John D.'
'Larsen, Anna S.'

_publ_section_title
;
 Designing ionic liquids with boron cluster anions: alkylpyridinium and
 imidazolium [nido-C2B9H11] and [closo-CB11H12] carborane salts
;
_journal_issue 22
_journal_name_full 'Dalton Transactions'
_journal_page_first 2999
_journal_page_last 3006
_journal_paper_doi 10.1039/b802374c
_journal_year 2008
_chemical_absolute_configuration syn
_chemical_formula_moiety 'C13 H30 B9 N'
_chemical_formula_sum 'C13 H30 B9 N'
_chemical_formula_weight 297.67
_chemical_name_systematic
;
?
;
_space_group_IT_number 9
_symmetry_cell_setting monoclinic
_symmetry_Int_Tables_number 9
_symmetry_space_group_name_Hall 'C -2yc'
_symmetry_space_group_name_H-M 'C 1 c 1'
_atom_sites_solution_hydrogens geom
_atom_sites_solution_primary direct
_atom_sites_solution_secondary difmap
_cell_angle_alpha 90.00
_cell_angle_beta 96.45(3)
_cell_angle_gamma 90.00
_cell_formula_units_Z 4
_cell_length_a 7.1828(14)
_cell_length_b 31.617(6)
_cell_length_c 8.3874(17)
_cell_measurement_reflns_used 999
_cell_measurement_temperature 173(2)
_cell_measurement_theta_max 20.94
_cell_measurement_theta_min 2.58
_cell_volume 1892.7(7)
_computing_cell_refinement 'SAINT Ver. 7.24A (Bruker-AXS, 2007)'
_computing_data_collection 'SMART Ver. 5.622 (Bruker-AXS, 2000)'
_computing_data_reduction 'SAINT Ver. 7.24A'
_computing_molecular_graphics SHELXTL
_computing_publication_material SHELXTL
_computing_structure_refinement SHELXTL
_computing_structure_solution 'SHELXTL (Sheldrick, 2008)'
_diffrn_ambient_temperature 173(2)
_diffrn_measured_fraction_theta_full 0.946
_diffrn_measured_fraction_theta_max 0.946
_diffrn_measurement_device_type 'Bruker CCD-1000 area detector'
_diffrn_measurement_method '0.30\% \w and 0.4 \% \f scans'
_diffrn_radiation_monochromator graphite
_diffrn_radiation_source 'fine-focus sealed tube'
_diffrn_radiation_type Mo-K\a
_diffrn_radiation_wavelength 0.71073
_diffrn_reflns_av_R_equivalents 0.0804
_diffrn_reflns_av_sigmaI/netI 0.1021
_diffrn_reflns_limit_h_max 7
_diffrn_reflns_limit_h_min -6
_diffrn_reflns_limit_k_max 31
_diffrn_reflns_limit_k_min -31
_diffrn_reflns_limit_l_max 7
_diffrn_reflns_limit_l_min -7
_diffrn_reflns_number 4629
_diffrn_reflns_theta_full 20.94
_diffrn_reflns_theta_max 20.94
_diffrn_reflns_theta_min 2.58
_diffrn_standards_number 0
_exptl_absorpt_coefficient_mu 0.052
_exptl_absorpt_correction_T_max 0.9984
_exptl_absorpt_correction_T_min 0.9794
_exptl_absorpt_correction_type multi-scan
_exptl_absorpt_process_details
;
SADABS (Bruker-AXS, 2007)
;
_exptl_crystal_colour colourless
_exptl_crystal_density_diffrn 1.045
_exptl_crystal_density_method 'not measured'
_exptl_crystal_description block
_exptl_crystal_F_000 640
_exptl_crystal_size_max 0.40
_exptl_crystal_size_mid 0.15
_exptl_crystal_size_min 0.03
_refine_diff_density_max 0.171
_refine_diff_density_min -0.143
_refine_diff_density_rms 0.038
_refine_ls_extinction_coef 0.004(2)
_refine_ls_extinction_expression Fc^*^=kFc[1+0.001xFc^2^\l^3^/sin(2\q)]^-1/4^
_refine_ls_extinction_method SHELXL
_refine_ls_goodness_of_fit_ref 1.125
_refine_ls_hydrogen_treatment mixed
_refine_ls_matrix_type full
_refine_ls_number_parameters 242
_refine_ls_number_reflns 963
_refine_ls_number_restraints 2
_refine_ls_restrained_S_all 1.123
_refine_ls_R_factor_all 0.0803
_refine_ls_R_factor_gt 0.0515
_refine_ls_shift/su_max 0.000
_refine_ls_shift/su_mean 0.000
_refine_ls_structure_factor_coef Fsqd
_refine_ls_weighting_details 'calc w=1/[\s^2^(Fo^2^)+(0.0586P)^2^+0.0000P] where P=(Fo^2^+2Fc^2^)/3'
_refine_ls_weighting_scheme calc
_refine_ls_wR_factor_gt 0.1213
_refine_ls_wR_factor_ref 0.1350
_reflns_number_gt 717
_reflns_number_total 963
_reflns_threshold_expression I>2\s(I)
_cod_data_source_file b802374c.txt
_cod_data_source_block 2
_cod_original_sg_symbol_Hall 'C -2yc '
_cod_original_sg_symbol_H-M 'C 1 c 1 '
_cod_database_code 7004069

loop_
_symmetry_equiv_pos_as_xyz
'x, y, z'
'x, -y, z+1/2'
'x+1/2, y+1/2, z'
'x+1/2, -y+1/2, z+1/2'

loop_
_atom_site_label
_atom_site_type_symbol
_atom_site_fract_x
_atom_site_fract_y
_atom_site_fract_z
_atom_site_U_iso_or_equiv
_atom_site_adp_type
_atom_site_occupancy
_atom_site_symmetry_multiplicity
_atom_site_calc_flag
_atom_site_refinement_flags
_atom_site_disorder_assembly
_atom_site_disorder_group
N1 N 0.1477(9) 0.08610(17) 0.6508(7) 0.0327(15) Uani 1 1 d . . .
C1 C -0.4652(13) 0.1435(3) 1.0445(10) 0.052(3) Uani 1 1 d . . .
H1 H -0.570(11) 0.161(2) 0.988(9) 0.062 Uiso 1 1 d . . .
C2 C -0.3770(12) 0.1587(3) 1.2127(8) 0.044(2) Uani 1 1 d . . .
H2 H -0.399(11) 0.182(2) 1.238(9) 0.052 Uiso 1 1 d . . .
C3 C 0.0149(10) 0.0617(3) 0.7067(9) 0.036(2) Uani 1 1 d . . .
H3A H -0.0879 0.0748 0.7491 0.043 Uiso 1 1 calc R . .
C4 C 0.0256(11) 0.0188(2) 0.7034(9) 0.040(2) Uani 1 1 d . . .
H4A H -0.0701 0.0023 0.7423 0.048 Uiso 1 1 calc R . .
C5 C 0.1743(12) -0.0010(2) 0.6440(10) 0.0408(18) Uani 1 1 d . . .
H5A H 0.1841 -0.0309 0.6411 0.049 Uiso 1 1 calc R . .
C6 C 0.3075(11) 0.0247(2) 0.5893(8) 0.042(2) Uani 1 1 d . . .
H6A H 0.4124 0.0122 0.5480 0.050 Uiso 1 1 calc R . .
C7 C 0.2931(10) 0.0675(3) 0.5929(8) 0.036(2) Uani 1 1 d . . .
H7A H 0.3875 0.0844 0.5538 0.043 Uiso 1 1 calc R . .
C8 C 0.1199(11) 0.1334(2) 0.6604(10) 0.047(2) Uani 1 1 d . . .
H8A H 0.0030 0.1409 0.5923 0.057 Uiso 1 1 calc R . .
H8C H 0.1022 0.1408 0.7724 0.057 Uiso 1 1 calc R . .
C9 C 0.2734(11) 0.1594(2) 0.6109(8) 0.043(2) Uani 1 1 d . . .
H9A H 0.2900 0.1531 0.4978 0.052 Uiso 1 1 calc R . .
H9C H 0.3914 0.1522 0.6779 0.052 Uiso 1 1 calc R . .
C10 C 0.2326(11) 0.2068(2) 0.6281(9) 0.047(2) Uani 1 1 d . . .
H10A H 0.2228 0.2133 0.7423 0.057 Uiso 1 1 calc R . .
H10B H 0.1105 0.2135 0.5664 0.057 Uiso 1 1 calc R . .
C11 C 0.3852(13) 0.2349(2) 0.5681(10) 0.058(3) Uani 1 1 d . . .
H11A H 0.4022 0.2266 0.4569 0.069 Uiso 1 1 calc R . .
H11B H 0.3419 0.2647 0.5657 0.069 Uiso 1 1 calc R . .
C12 C 0.5709(13) 0.2323(3) 0.6690(11) 0.063(3) Uani 1 1 d . . .
H12A H 0.6143 0.2026 0.6719 0.075 Uiso 1 1 calc R . .
H12B H 0.5544 0.2408 0.7802 0.075 Uiso 1 1 calc R . .
C13 C 0.7211(11) 0.2601(3) 0.6084(10) 0.065(3) Uani 1 1 d . . .
H13A H 0.8382 0.2572 0.6798 0.097 Uiso 1 1 calc R . .
H13B H 0.6802 0.2897 0.6068 0.097 Uiso 1 1 calc R . .
H13C H 0.7416 0.2514 0.4997 0.097 Uiso 1 1 calc R . .
B1 B -0.1616(17) 0.1476(3) 1.2415(13) 0.044(3) Uani 1 1 d . . .
H1B H -0.092(12) 0.163(3) 1.296(9) 0.053 Uiso 1 1 d . . .
B2 B -0.1043(14) 0.1187(3) 1.0703(11) 0.041(3) Uani 1 1 d . . .
H2B H 0.009(11) 0.1119(19) 1.029(9) 0.049 Uiso 1 1 d . . .
B3 B -0.3230(12) 0.1191(2) 0.9433(12) 0.032(2) Uani 1 1 d . . .
H3B H -0.329(8) 0.1185(17) 0.822(9) 0.039 Uiso 1 1 d . . .
B4 B -0.5302(13) 0.1180(3) 1.2109(11) 0.049(3) Uani 1 1 d . . .
H4B H -0.689(10) 0.1197(19) 1.249(9) 0.059 Uiso 1 1 d . . .
B5 B -0.4913(14) 0.0899(3) 1.0366(12) 0.044(3) Uani 1 1 d . . .
H5B H -0.592(11) 0.076(2) 0.972(8) 0.053 Uiso 1 1 d . . .
B6 B -0.2552(12) 0.0739(3) 1.0577(11) 0.037(3) Uani 1 1 d . . .
H6B H -0.207(9) 0.0432(19) 1.013(7) 0.045 Uiso 1 1 d . . .
B7 B -0.1493(13) 0.0918(3) 1.2485(10) 0.033(2) Uani 1 1 d . . .
H7B H -0.051(10) 0.074(2) 1.315(8) 0.039 Uiso 1 1 d . . .
B8 B -0.3239(12) 0.1184(3) 1.3426(12) 0.042(3) Uani 1 1 d . . .
H8B H -0.324(9) 0.1218(19) 1.478(8) 0.050 Uiso 1 1 d . . .
B9 B -0.3833(13) 0.0732(3) 1.2277(10) 0.038(2) Uani 1 1 d . . .
H9B H -0.399(9) 0.047(2) 1.288(8) 0.046 Uiso 1 1 d . . .

loop_
_atom_site_aniso_label
_atom_site_aniso_U_11
_atom_site_aniso_U_22
_atom_site_aniso_U_33
_atom_site_aniso_U_23
_atom_site_aniso_U_13
_atom_site_aniso_U_12
N1 0.030(4) 0.037(4) 0.029(3) -0.001(3) -0.003(3) -0.002(4)
C1 0.055(7) 0.067(7) 0.034(6) 0.007(4) 0.011(5) 0.023(5)
C2 0.056(7) 0.044(5) 0.030(6) -0.011(4) 0.002(4) 0.013(5)
C3 0.029(5) 0.049(6) 0.031(5) -0.005(4) 0.008(4) 0.001(4)
C4 0.045(6) 0.041(5) 0.037(5) 0.000(4) 0.019(4) -0.019(5)
C5 0.038(5) 0.039(4) 0.048(4) 0.000(5) 0.017(4) 0.003(5)
C6 0.038(6) 0.043(6) 0.044(6) 0.008(4) 0.006(4) 0.002(5)
C7 0.027(5) 0.046(5) 0.038(5) 0.010(4) 0.012(4) 0.004(4)
C8 0.048(7) 0.046(5) 0.049(5) 0.002(4) 0.010(4) 0.003(5)
C9 0.038(6) 0.053(5) 0.039(5) 0.001(4) 0.011(4) -0.005(5)
C10 0.041(6) 0.039(4) 0.059(6) -0.008(4) -0.007(5) -0.006(4)
C11 0.075(8) 0.044(5) 0.053(6) 0.002(4) 0.001(5) -0.001(5)
C12 0.052(7) 0.059(6) 0.074(6) 0.003(5) -0.004(5) -0.004(5)
C13 0.060(7) 0.074(6) 0.060(7) -0.004(5) 0.005(5) -0.027(6)
B1 0.049(9) 0.042(7) 0.041(7) -0.006(5) 0.000(5) -0.005(5)
B2 0.027(6) 0.060(6) 0.038(7) -0.008(5) 0.017(5) -0.002(5)
B3 0.033(6) 0.042(6) 0.023(6) 0.001(4) 0.009(5) 0.010(4)
B4 0.032(7) 0.098(9) 0.019(7) -0.006(5) 0.005(5) 0.001(6)
B5 0.035(7) 0.062(7) 0.036(7) -0.010(5) 0.005(5) -0.012(6)
B6 0.030(7) 0.036(5) 0.047(7) -0.001(5) 0.010(5) 0.010(5)
B7 0.033(6) 0.040(5) 0.027(6) 0.000(4) 0.009(5) 0.006(5)
B8 0.022(6) 0.063(7) 0.043(7) -0.009(5) 0.014(5) -0.003(5)
B9 0.046(7) 0.055(6) 0.012(5) 0.003(4) -0.009(5) -0.003(5)

loop_
_atom_type_symbol
_atom_type_description
_atom_type_scat_dispersion_real
_atom_type_scat_dispersion_imag
_atom_type_scat_source
C C 0.0033 0.0016 'International Tables Vol C Tables 4.2.6.8 and 6.1.1.4'
H H 0.0000 0.0000 'International Tables Vol C Tables 4.2.6.8 and 6.1.1.4'
B B 0.0013 0.0007 'International Tables Vol C Tables 4.2.6.8 and 6.1.1.4'
N N 0.0061 0.0033 'International Tables Vol C Tables 4.2.6.8 and 6.1.1.4'

loop_
_geom_angle_atom_site_label_1
_geom_angle_atom_site_label_2
_geom_angle_atom_site_label_3
_geom_angle
_geom_angle_site_symmetry_1
_geom_angle_site_symmetry_3
_geom_angle_publ_flag
C7 N1 C3 119.1(5) . . yes
C7 N1 C8 124.6(6) . . yes
C3 N1 C8 116.3(6) . . yes
C2 C1 B3 114.3(8) . . ?
C2 C1 B5 112.0(7) . . ?
B3 C1 B5 64.8(5) . . ?
C2 C1 B4 61.9(5) . . ?
B3 C1 B4 117.0(7) . . ?
B5 C1 B4 61.8(5) . . ?
C2 C1 H1 117(5) . . ?
B3 C1 H1 120(4) . . ?
B5 C1 H1 118(5) . . ?
B4 C1 H1 113(4) . . ?
C1 C2 B1 111.3(7) . . ?
C1 C2 B8 113.0(7) . . ?
B1 C2 B8 65.7(6) . . ?
C1 C2 B4 63.8(5) . . ?
B1 C2 B4 117.3(7) . . ?
B8 C2 B4 62.1(5) . . ?
C1 C2 H2 117(6) . . ?
B1 C2 H2 113(6) . . ?
B8 C2 H2 125(5) . . ?
B4 C2 H2 124(6) . . ?
N1 C3 C4 121.2(6) . . ?
N1 C3 H3A 119.4 . . ?
C4 C3 H3A 119.4 . . ?
C3 C4 C5 120.5(6) . . ?
C3 C4 H4A 119.7 . . ?
C5 C4 H4A 119.7 . . ?
C6 C5 C4 116.8(6) . . ?
C6 C5 H5A 121.6 . . ?
C4 C5 H5A 121.6 . . ?
C7 C6 C5 121.6(7) . . ?
C7 C6 H6A 119.2 . . ?
C5 C6 H6A 119.2 . . ?
N1 C7 C6 120.8(7) . . ?
N1 C7 H7A 119.6 . . ?
C6 C7 H7A 119.6 . . ?
C9 C8 N1 115.5(6) . . ?
C9 C8 H8A 108.4 . . ?
N1 C8 H8A 108.4 . . ?
C9 C8 H8C 108.4 . . ?
N1 C8 H8C 108.4 . . ?
H8A C8 H8C 107.5 . . ?
C8 C9 C10 111.2(6) . . ?
C8 C9 H9A 109.4 . . ?
C10 C9 H9A 109.4 . . ?
C8 C9 H9C 109.4 . . ?
C10 C9 H9C 109.4 . . ?
H9A C9 H9C 108.0 . . ?
C9 C10 C11 112.5(6) . . ?
C9 C10 H10A 109.1 . . ?
C11 C10 H10A 109.1 . . ?
C9 C10 H10B 109.1 . . ?
C11 C10 H10B 109.1 . . ?
H10A C10 H10B 107.8 . . ?
C12 C11 C10 113.9(6) . . ?
C12 C11 H11A 108.8 . . ?
C10 C11 H11A 108.8 . . ?
C12 C11 H11B 108.8 . . ?
C10 C11 H11B 108.8 . . ?
H11A C11 H11B 107.7 . . ?
C11 C12 C13 113.5(7) . . ?
C11 C12 H12A 108.9 . . ?
C13 C12 H12A 108.9 . . ?
C11 C12 H12B 108.9 . . ?
C13 C12 H12B 108.9 . . ?
H12A C12 H12B 107.7 . . ?
C12 C13 H13A 109.5 . . ?
C12 C13 H13B 109.5 . . ?
H13A C13 H13B 109.5 . . ?
C12 C13 H13C 109.5 . . ?
H13A C13 H13C 109.5 . . ?
H13B C13 H13C 109.5 . . ?
C2 B1 B7 105.7(7) . . ?
C2 B1 B8 60.2(6) . . ?
B7 B1 B8 59.9(5) . . ?
C2 B1 B2 107.5(8) . . ?
B7 B1 B2 60.1(5) . . ?
B8 B1 B2 109.9(7) . . ?
C2 B1 H1B 120(6) . . ?
B7 B1 H1B 124(7) . . ?
B8 B1 H1B 116(6) . . ?
B2 B1 H1B 126(6) . . ?
B6 B2 B7 60.2(5) . . ?
B6 B2 B1 105.1(6) . . ?
B7 B2 B1 59.3(5) . . ?
B6 B2 B3 59.0(5) . . ?
B7 B2 B3 105.8(6) . . ?
B1 B2 B3 102.0(7) . . ?
B6 B2 H2B 110(4) . . ?
B7 B2 H2B 116(4) . . ?
B1 B2 H2B 134(5) . . ?
B3 B2 H2B 121(5) . . ?
C1 B3 B6 104.9(6) . . ?
C1 B3 B5 60.6(5) . . ?
B6 B3 B5 59.8(5) . . ?
C1 B3 B2 104.9(7) . . ?
B6 B3 B2 60.0(5) . . ?
B5 B3 B2 109.2(7) . . ?
C1 B3 H3B 126(3) . . ?
B6 B3 H3B 121(3) . . ?
B5 B3 H3B 119(3) . . ?
B2 B3 H3B 122(3) . . ?
C2 B4 C1 54.2(5) . . ?
C2 B4 B8 58.9(5) . . ?
C1 B4 B8 102.8(7) . . ?
C2 B4 B5 103.1(6) . . ?
C1 B4 B5 58.7(6) . . ?
B8 B4 B5 109.0(7) . . ?
C2 B4 B9 103.1(7) . . ?
C1 B4 B9 103.1(6) . . ?
B8 B4 B9 59.8(5) . . ?
B5 B4 B9 60.7(6) . . ?
C2 B4 H4B 126(3) . . ?
C1 B4 H4B 123(3) . . ?
B8 B4 H4B 126(4) . . ?
B5 B4 H4B 119(4) . . ?
B9 B4 H4B 126(3) . . ?
C1 B5 B6 100.4(6) . . ?
C1 B5 B4 59.5(5) . . ?
B6 B5 B4 107.7(8) . . ?
C1 B5 B3 54.7(5) . . ?
B6 B5 B3 59.8(5) . . ?
B4 B5 B3 106.4(7) . . ?
C1 B5 B9 103.0(7) . . ?
B6 B5 B9 60.4(6) . . ?
B4 B5 B9 59.8(6) . . ?
B3 B5 B9 107.6(7) . . ?
C1 B5 H5B 123(4) . . ?
B6 B5 H5B 126(5) . . ?
B4 B5 H5B 121(4) . . ?
B3 B5 H5B 120(4) . . ?
B9 B5 H5B 127(4) . . ?
B5 B6 B3 60.5(5) . . ?
B5 B6 B2 110.6(7) . . ?
B3 B6 B2 61.0(5) . . ?
B5 B6 B9 60.4(5) . . ?
B3 B6 B9 108.1(6) . . ?
B2 B6 B9 109.2(7) . . ?
B5 B6 B7 107.9(6) . . ?
B3 B6 B7 107.1(6) . . ?
B2 B6 B7 59.9(5) . . ?
B9 B6 B7 59.5(5) . . ?
B5 B6 H6B 123(4) . . ?
B3 B6 H6B 127(3) . . ?
B2 B6 H6B 120(3) . . ?
B9 B6 H6B 118(3) . . ?
B7 B6 H6B 118(3) . . ?
B1 B7 B8 60.4(6) . . ?
B1 B7 B9 106.6(7) . . ?
B8 B7 B9 59.3(5) . . ?
B1 B7 B2 60.6(5) . . ?
B8 B7 B2 110.7(7) . . ?
B9 B7 B2 109.6(7) . . ?
B1 B7 B6 105.8(7) . . ?
B8 B7 B6 107.4(7) . . ?
B9 B7 B6 60.1(5) . . ?
B2 B7 B6 59.9(5) . . ?
B1 B7 H7B 126(4) . . ?
B8 B7 H7B 120(4) . . ?
B9 B7 H7B 118(4) . . ?
B2 B7 H7B 123(4) . . ?
B6 B7 H7B 121(4) . . ?
C2 B8 B4 58.9(6) . . ?
C2 B8 B9 103.7(7) . . ?
B4 B8 B9 60.6(6) . . ?
C2 B8 B7 100.9(6) . . ?
B4 B8 B7 108.0(7) . . ?
B9 B8 B7 60.5(5) . . ?
C2 B8 B1 54.1(6) . . ?
B4 B8 B1 104.9(8) . . ?
B9 B8 B1 107.1(7) . . ?
B7 B8 B1 59.8(5) . . ?
C2 B8 H8B 123(3) . . ?
B4 B8 H8B 122(3) . . ?
B9 B8 H8B 127(3) . . ?
B7 B8 H8B 125(3) . . ?
B1 B8 H8B 120(3) . . ?
B8 B9 B4 59.6(5) . . ?
B8 B9 B7 60.2(5) . . ?
B4 B9 B7 107.0(7) . . ?
B8 B9 B5 107.9(7) . . ?
B4 B9 B5 59.6(5) . . ?
B7 B9 B5 107.6(6) . . ?
B8 B9 B6 108.3(7) . . ?
B4 B9 B6 106.5(7) . . ?
B7 B9 B6 60.3(5) . . ?
B5 B9 B6 59.2(5) . . ?
B8 B9 H9B 117(4) . . ?
B4 B9 H9B 128(4) . . ?
B7 B9 H9B 113(4) . . ?
B5 B9 H9B 130(4) . . ?
B6 B9 H9B 121(4) . . ?

loop_
_geom_bond_atom_site_label_1
_geom_bond_atom_site_label_2
_geom_bond_distance
_geom_bond_site_symmetry_2
_geom_bond_publ_flag
N1 C7 1.337(8) . yes
N1 C3 1.350(9) . yes
N1 C8 1.511(9) . yes
C1 C2 1.556(12) . ?
C1 B3 1.598(11) . ?
C1 B5 1.706(14) . ?
C1 B4 1.720(12) . ?
C1 H1 1.02(8) . ?
C2 B1 1.578(15) . ?
C2 B8 1.691(13) . ?
C2 B4 1.692(13) . ?
C2 H2 0.79(7) . ?
C3 C4 1.361(9) . ?
C3 H3A 0.9500 . ?
C4 C5 1.378(10) . ?
C4 H4A 0.9500 . ?
C5 C6 1.372(9) . ?
C5 H5A 0.9500 . ?
C6 C7 1.358(10) . ?
C6 H6A 0.9500 . ?
C7 H7A 0.9500 . ?
C8 C9 1.472(9) . ?
C8 H8A 0.9900 . ?
C8 H8C 0.9900 . ?
C9 C10 1.537(9) . ?
C9 H9A 0.9900 . ?
C9 H9C 0.9900 . ?
C10 C11 1.540(10) . ?
C10 H10A 0.9900 . ?
C10 H10B 0.9900 . ?
C11 C12 1.499(11) . ?
C11 H11A 0.9900 . ?
C11 H11B 0.9900 . ?
C12 C13 1.523(10) . ?
C12 H12A 0.9900 . ?
C12 H12B 0.9900 . ?
C13 H13A 0.9800 . ?
C13 H13B 0.9800 . ?
C13 H13C 0.9800 . ?
B1 B7 1.765(14) . ?
B1 B8 1.776(14) . ?
B1 B2 1.788(13) . ?
B1 H1B 0.80(8) . ?
B2 B6 1.779(13) . ?
B2 B7 1.779(12) . ?
B2 B3 1.796(14) . ?
B2 H2B 0.94(7) . ?
B3 B6 1.759(13) . ?
B3 B5 1.772(13) . ?
B3 H3B 1.02(7) . ?
B4 B8 1.746(14) . ?
B4 B5 1.760(13) . ?
B4 B9 1.764(14) . ?
B4 H4B 1.22(7) . ?
B5 B6 1.759(14) . ?
B5 B9 1.780(14) . ?
B5 H5B 0.96(7) . ?
B6 B9 1.782(11) . ?
B6 B7 1.785(14) . ?
B6 H6B 1.11(6) . ?
B7 B8 1.767(12) . ?
B7 B9 1.771(13) . ?
B7 H7B 1.01(7) . ?
B8 B9 1.750(14) . ?
B8 H8B 1.14(7) . ?
B9 H9B 0.99(6) . ?
